data_7243568
loop_
_publ_author_name
'Barton, Benita'
'Barnardo, Brandon'
'Hosten, Eric C.'

_publ_section_title
;
 Selectivity behaviour of two roof-shaped host compounds in the presence
 of xylene and ethylbenzene guest mixtures
;
_journal_issue 41
_journal_name_full CrystEngComm
_journal_page_first 7278
_journal_page_last 7288
_journal_paper_doi 10.1039/D1CE01149A
_journal_volume 23
_journal_year 2021
_chemical_formula_moiety 'C29 H22 Cl2 O, C8 H10'
_chemical_formula_sum 'C37 H32 Cl2 O'
_chemical_formula_weight 563.52
_chemical_melting_point 397.15
_chemical_name_systematic
;
\a,\a-Bis(p-chlorophenyl)-9,10-dihydro-9,10-ethanoanthracene-11-methanol
;
_space_group_crystal_system triclinic
_space_group_IT_number 2
_space_group_name_Hall '-P 1'
_space_group_name_H-M_alt 'P -1'
_atom_sites_solution_hydrogens geom
_atom_sites_solution_primary dual
_atom_sites_solution_secondary difmap
_audit_creation_method SHELXL-2018/3
_audit_update_record
;
2021-06-09 deposited with the CCDC.	2021-09-22 downloaded from the CCDC.
;
_cell_angle_alpha 67.795(9)
_cell_angle_beta 71.424(8)
_cell_angle_gamma 72.877(9)
_cell_formula_units_Z 2
_cell_length_a 10.3172(19)
_cell_length_b 12.742(2)
_cell_length_c 13.082(2)
_cell_measurement_reflns_used 9681
_cell_measurement_temperature 296(2)
_cell_measurement_theta_max 27.48
_cell_measurement_theta_min 2.48
_cell_volume 1479.3(4)
_computing_cell_refinement 'APEX2 v2011.4-1 (Bruker AXS)'
_computing_data_collection 'Bruker Instrument Service v2011.4.0.0'
_computing_data_reduction 'SAINT V7.68A (Bruker AXS, 2009)'
_computing_molecular_graphics 'Ortep-3 for Windows (Farrugia, 2012)'
_computing_publication_material 'PLATON (Spek, 2009) and MERCURY (Macrae, 2008)'
_computing_structure_refinement 'SHELXL-2018/3 (Sheldrick, 2015) and ShelXle (H\"ubschle, 2011)'
_computing_structure_solution 'SHELXT-2018/2 (Sheldrick, 2015)'
_diffrn_ambient_temperature 296(2)
_diffrn_detector_area_resol_mean 8.3333
_diffrn_measured_fraction_theta_full 0.994
_diffrn_measured_fraction_theta_max 0.982
_diffrn_measurement_device_type 'Bruker APEX-II CCD'
_diffrn_measurement_method '\f and \w scans'
_diffrn_radiation_monochromator graphite
_diffrn_radiation_source 'sealed tube'
_diffrn_radiation_type MoK\a
_diffrn_radiation_wavelength 0.71073
_diffrn_reflns_av_R_equivalents 0.0408
_diffrn_reflns_av_unetI/netI 0.0226
_diffrn_reflns_Laue_measured_fraction_full 0.994
_diffrn_reflns_Laue_measured_fraction_max 0.982
_diffrn_reflns_limit_h_max 13
_diffrn_reflns_limit_h_min -13
_diffrn_reflns_limit_k_max 17
_diffrn_reflns_limit_k_min -17
_diffrn_reflns_limit_l_max 17
_diffrn_reflns_limit_l_min -17
_diffrn_reflns_number 61561
_diffrn_reflns_point_group_measured_fraction_full 0.994
_diffrn_reflns_point_group_measured_fraction_max 0.982
_diffrn_reflns_theta_full 25.242
_diffrn_reflns_theta_max 28.519
_diffrn_reflns_theta_min 1.729
_exptl_absorpt_coefficient_mu 0.248
_exptl_absorpt_correction_T_max 1.0000
_exptl_absorpt_correction_T_min 0.9232
_exptl_absorpt_correction_type numerical
_exptl_absorpt_process_details 'SADABS V2008/1 (Bruker AXS)'
_exptl_crystal_colour colourless
_exptl_crystal_density_diffrn 1.265
_exptl_crystal_density_method 'not measured'
_exptl_crystal_description block
_exptl_crystal_F_000 592
_exptl_crystal_size_max 0.623
_exptl_crystal_size_mid 0.474
_exptl_crystal_size_min 0.172
_refine_diff_density_max 0.357
_refine_diff_density_min -0.449
_refine_diff_density_rms 0.036
_refine_ls_extinction_method none
_refine_ls_goodness_of_fit_ref 1.023
_refine_ls_hydrogen_treatment constr
_refine_ls_matrix_type full
_refine_ls_number_parameters 364
_refine_ls_number_reflns 7386
_refine_ls_number_restraints 0
_refine_ls_restrained_S_all 1.023
_refine_ls_R_factor_all 0.0701
_refine_ls_R_factor_gt 0.0459
_refine_ls_shift/su_max 0.001
_refine_ls_shift/su_mean 0.000
_refine_ls_structure_factor_coef Fsqd
_refine_ls_weighting_details 'w=1/[\s^2^(Fo^2^)+(0.0546P)^2^+0.4863P] where P=(Fo^2^+2Fc^2^)/3'
_refine_ls_weighting_scheme calc
_refine_ls_wR_factor_gt 0.1167
_refine_ls_wR_factor_ref 0.1341
_reflns_Friedel_coverage 0.000
_reflns_number_gt 5264
_reflns_number_total 7386
_reflns_threshold_expression 'I > 2\s(I)'
_cod_data_source_file d1ce01149a2.cif
_cod_data_source_block ja166
_cod_depositor_comments 'Adding full bibliography for 7243566--7243569.cif.'
_cod_original_cell_volume 1479.4(5)
_cod_database_code 7243568
_shelx_shelxl_version_number 2018/3
_shelx_space_group_comment
;
The symmetry employed for this shelxl refinement is uniquely defined
by the following loop, which should always be used as a source of
symmetry information in preference to the above space-group names.
They are only intended as comments.
;
_shelx_estimated_absorpt_t_min 0.861
_shelx_estimated_absorpt_t_max 0.959

loop_
_space_group_symop_operation_xyz
'x, y, z'
'-x, -y, -z'

loop_
_atom_site_label
_atom_site_type_symbol
_atom_site_fract_x
_atom_site_fract_y
_atom_site_fract_z
_atom_site_U_iso_or_equiv
_atom_site_adp_type
_atom_site_occupancy
_atom_site_site_symmetry_order
_atom_site_calc_flag
_atom_site_refinement_flags_posn
_atom_site_refinement_flags_adp
_atom_site_refinement_flags_occupancy
_atom_site_disorder_assembly
_atom_site_disorder_group
Cl1 Cl 0.46512(7) 0.13540(4) 0.86143(5) 0.07917(19) Uani 1 1 d . . . . .
Cl2 Cl 0.72042(8) 0.87403(6) 0.36528(6) 0.0985(2) Uani 1 1 d . . . . .
O1 O 0.37121(13) 0.65424(10) 0.89734(10) 0.0511(3) Uani 1 1 d . . . . .
H1 H 0.319712 0.710266 0.915466 0.077 Uiso 1 1 calc R U . . .
C1 C 0.33639(16) 0.64645(13) 0.80364(12) 0.0388(3) Uani 1 1 d . . . . .
C2 C 0.18250(15) 0.70480(12) 0.79990(12) 0.0377(3) Uani 1 1 d . . . . .
H2 H 0.166984 0.698014 0.732739 0.045 Uiso 1 1 calc R U . . .
C3 C 0.14894(17) 0.83728(12) 0.78564(13) 0.0413(3) Uani 1 1 d . . . . .
H3 H 0.218090 0.877964 0.724285 0.050 Uiso 1 1 calc R U . . .
C4 C 0.07456(18) 0.64617(13) 0.90363(13) 0.0460(4) Uani 1 1 d . . . . .
H4A H 0.121096 0.593626 0.963204 0.055 Uiso 1 1 calc R U . . .
H4B H 0.032422 0.601621 0.881730 0.055 Uiso 1 1 calc R U . . .
C5 C -0.04071(18) 0.73919(14) 0.94885(13) 0.0495(4) Uani 1 1 d . . . . .
H5 H -0.114089 0.704986 1.011171 0.059 Uiso 1 1 calc R U . . .
C11 C 0.36421(15) 0.51669(12) 0.81934(12) 0.0385(3) Uani 1 1 d . . . . .
C12 C 0.30325(17) 0.47240(13) 0.76779(13) 0.0445(3) Uani 1 1 d . . . . .
H12 H 0.240616 0.522237 0.724239 0.053 Uiso 1 1 calc R U . . .
C13 C 0.33404(17) 0.35559(14) 0.78009(14) 0.0463(4) Uani 1 1 d . . . . .
H13 H 0.292789 0.327065 0.745040 0.056 Uiso 1 1 calc R U . . .
C14 C 0.42637(18) 0.28231(13) 0.84479(14) 0.0469(4) Uani 1 1 d . . . . .
C15 C 0.48811(19) 0.32316(15) 0.89715(15) 0.0519(4) Uani 1 1 d . . . . .
H15 H 0.550355 0.272704 0.940795 0.062 Uiso 1 1 calc R U . . .
C16 C 0.45678(17) 0.44008(14) 0.88429(13) 0.0460(4) Uani 1 1 d . . . . .
H16 H 0.498401 0.467834 0.919749 0.055 Uiso 1 1 calc R U . . .
C21 C 0.43393(16) 0.70481(13) 0.69245(13) 0.0409(3) Uani 1 1 d . . . . .
C22 C 0.4242(2) 0.70722(18) 0.58874(15) 0.0580(5) Uani 1 1 d . . . . .
H22 H 0.358401 0.672024 0.586558 0.070 Uiso 1 1 calc R U . . .
C23 C 0.5097(2) 0.76052(19) 0.48800(16) 0.0643(5) Uani 1 1 d . . . . .
H23 H 0.500442 0.762079 0.418997 0.077 Uiso 1 1 calc R U . . .
C24 C 0.6081(2) 0.81095(16) 0.49095(17) 0.0589(5) Uani 1 1 d . . . . .
C25 C 0.6201(2) 0.8106(2) 0.59168(19) 0.0717(6) Uani 1 1 d . . . . .
H25 H 0.686519 0.845707 0.593103 0.086 Uiso 1 1 calc R U . . .
C26 C 0.5333(2) 0.75773(17) 0.69209(17) 0.0605(5) Uani 1 1 d . . . . .
H26 H 0.542076 0.757902 0.760603 0.073 Uiso 1 1 calc R U . . .
C31 C 0.13646(19) 0.85208(13) 0.89804(14) 0.0480(4) Uani 1 1 d . . . . .
C32 C 0.0332(2) 0.80025(14) 0.98544(14) 0.0516(4) Uani 1 1 d . . . . .
C33 C 0.0085(2) 0.80748(18) 1.09302(16) 0.0685(6) Uani 1 1 d . . . . .
H33 H -0.060804 0.773673 1.151418 0.082 Uiso 1 1 calc R U . . .
C34 C 0.0871(3) 0.8651(2) 1.1134(2) 0.0823(8) Uani 1 1 d . . . . .
H34 H 0.070591 0.869663 1.185856 0.099 Uiso 1 1 calc R U . . .
C35 C 0.1893(3) 0.91579(18) 1.0279(2) 0.0783(7) Uani 1 1 d . . . . .
H35 H 0.241460 0.954157 1.043159 0.094 Uiso 1 1 calc R U . . .
C36 C 0.2157(2) 0.91032(15) 0.91867(18) 0.0613(5) Uani 1 1 d . . . . .
H36 H 0.284810 0.944821 0.860672 0.074 Uiso 1 1 calc R U . . .
C41 C 0.00444(17) 0.88074(13) 0.76213(13) 0.0429(3) Uani 1 1 d . . . . .
C42 C -0.09776(17) 0.82683(14) 0.84988(14) 0.0468(4) Uani 1 1 d . . . . .
C43 C -0.23471(19) 0.85620(17) 0.83969(17) 0.0573(4) Uani 1 1 d . . . . .
H43 H -0.302523 0.819981 0.897628 0.069 Uiso 1 1 calc R U . . .
C44 C -0.2698(2) 0.93959(18) 0.74297(18) 0.0630(5) Uani 1 1 d . . . . .
H44 H -0.361631 0.960055 0.736058 0.076 Uiso 1 1 calc R U . . .
C45 C -0.1691(2) 0.99236(16) 0.65693(17) 0.0616(5) Uani 1 1 d . . . . .
H45 H -0.193603 1.048251 0.592052 0.074 Uiso 1 1 calc R U . . .
C46 C -0.0315(2) 0.96331(14) 0.66562(15) 0.0516(4) Uani 1 1 d . . . . .
H46 H 0.035896 0.999229 0.606861 0.062 Uiso 1 1 calc R U . . .
C51 C 0.8301(2) 0.4029(2) 0.50655(19) 0.0734(6) Uani 1 1 d . . . . .
C52 C 0.9166(2) 0.3173(2) 0.4628(2) 0.0726(6) Uani 1 1 d . . . . .
H52 H 0.902109 0.241846 0.498217 0.087 Uiso 1 1 calc R U . . .
C53 C 1.0241(2) 0.34034(19) 0.36794(19) 0.0674(5) Uani 1 1 d . . . . .
H53 H 1.079987 0.280578 0.339893 0.081 Uiso 1 1 calc R U . . .
C54 C 1.0500(2) 0.45071(19) 0.31401(17) 0.0647(5) Uani 1 1 d . . . . .
C55 C 0.9628(3) 0.53648(18) 0.3586(2) 0.0702(6) Uani 1 1 d . . . . .
H55 H 0.977719 0.611853 0.324207 0.084 Uiso 1 1 calc R U . . .
C56 C 0.8552(2) 0.5132(2) 0.4520(2) 0.0740(6) Uani 1 1 d . . . . .
H56 H 0.797803 0.573170 0.479145 0.089 Uiso 1 1 calc R U . . .
C57 C 0.7136(3) 0.3767(4) 0.6113(3) 0.1265(13) Uani 1 1 d . . . . .
H57A H 0.627826 0.427887 0.596149 0.190 Uiso 1 1 calc R U . . .
H57B H 0.734448 0.387563 0.672714 0.190 Uiso 1 1 calc R U . . .
H57C H 0.704334 0.298126 0.631789 0.190 Uiso 1 1 calc R U . . .
C58 C 1.1708(3) 0.4754(3) 0.2123(2) 0.1021(9) Uani 1 1 d . . . . .
H58A H 1.187073 0.423435 0.170194 0.153 Uiso 1 1 calc R U . . .
H58B H 1.252959 0.464855 0.237435 0.153 Uiso 1 1 calc R U . . .
H58C H 1.149220 0.553715 0.164539 0.153 Uiso 1 1 calc R U . . .

loop_
_atom_site_aniso_label
_atom_site_aniso_U_11
_atom_site_aniso_U_22
_atom_site_aniso_U_33
_atom_site_aniso_U_23
_atom_site_aniso_U_13
_atom_site_aniso_U_12
Cl1 0.1048(4) 0.0415(2) 0.0953(4) -0.0272(2) -0.0371(3) 0.0021(2)
Cl2 0.1061(5) 0.1068(5) 0.0768(4) -0.0161(3) 0.0129(3) -0.0670(4)
O1 0.0658(8) 0.0505(6) 0.0486(6) -0.0244(5) -0.0280(6) -0.0005(5)
C1 0.0458(8) 0.0403(7) 0.0367(7) -0.0154(6) -0.0157(6) -0.0068(6)
C2 0.0442(8) 0.0359(7) 0.0346(7) -0.0124(6) -0.0092(6) -0.0083(6)
C3 0.0481(8) 0.0354(7) 0.0387(7) -0.0098(6) -0.0087(6) -0.0098(6)
C4 0.0546(9) 0.0383(8) 0.0407(8) -0.0113(6) -0.0054(7) -0.0110(7)
C5 0.0533(10) 0.0489(9) 0.0384(8) -0.0143(7) 0.0014(7) -0.0113(7)
C11 0.0412(8) 0.0397(7) 0.0352(7) -0.0135(6) -0.0088(6) -0.0065(6)
C12 0.0485(9) 0.0419(8) 0.0473(8) -0.0163(7) -0.0187(7) -0.0039(7)
C13 0.0486(9) 0.0466(8) 0.0492(9) -0.0213(7) -0.0112(7) -0.0091(7)
C14 0.0507(9) 0.0390(8) 0.0461(8) -0.0167(7) -0.0046(7) -0.0048(7)
C15 0.0549(10) 0.0456(9) 0.0520(9) -0.0137(7) -0.0219(8) 0.0024(7)
C16 0.0511(9) 0.0470(8) 0.0443(8) -0.0160(7) -0.0187(7) -0.0055(7)
C21 0.0414(8) 0.0388(7) 0.0459(8) -0.0160(6) -0.0133(6) -0.0060(6)
C22 0.0608(11) 0.0778(12) 0.0473(9) -0.0229(9) -0.0058(8) -0.0340(10)
C23 0.0703(12) 0.0829(14) 0.0467(9) -0.0222(9) -0.0020(9) -0.0353(11)
C24 0.0594(11) 0.0539(10) 0.0601(11) -0.0140(8) -0.0033(9) -0.0236(8)
C25 0.0731(13) 0.0796(14) 0.0767(14) -0.0209(11) -0.0143(11) -0.0441(11)
C26 0.0666(12) 0.0712(12) 0.0590(11) -0.0219(9) -0.0187(9) -0.0291(10)
C31 0.0603(10) 0.0362(7) 0.0510(9) -0.0187(7) -0.0205(8) 0.0001(7)
C32 0.0657(11) 0.0436(8) 0.0419(8) -0.0182(7) -0.0149(8) 0.0032(8)
C33 0.0908(15) 0.0599(11) 0.0465(10) -0.0248(9) -0.0211(10) 0.0131(10)
C34 0.121(2) 0.0663(13) 0.0681(14) -0.0400(11) -0.0504(14) 0.0253(13)
C35 0.1078(18) 0.0537(11) 0.1008(18) -0.0444(12) -0.0663(16) 0.0170(12)
C36 0.0759(13) 0.0404(9) 0.0792(13) -0.0251(9) -0.0377(11) 0.0016(8)
C41 0.0489(9) 0.0377(7) 0.0431(8) -0.0174(6) -0.0101(7) -0.0046(6)
C42 0.0495(9) 0.0448(8) 0.0456(8) -0.0212(7) -0.0063(7) -0.0047(7)
C43 0.0483(10) 0.0652(11) 0.0610(11) -0.0331(9) -0.0032(8) -0.0078(8)
C44 0.0530(11) 0.0669(12) 0.0795(13) -0.0407(11) -0.0246(10) 0.0066(9)
C45 0.0707(13) 0.0533(10) 0.0647(11) -0.0231(9) -0.0313(10) 0.0048(9)
C46 0.0613(11) 0.0427(8) 0.0489(9) -0.0132(7) -0.0163(8) -0.0051(7)
C51 0.0655(13) 0.1051(18) 0.0651(12) -0.0336(12) -0.0206(10) -0.0242(12)
C52 0.0810(15) 0.0698(13) 0.0759(14) -0.0145(11) -0.0285(12) -0.0276(11)
C53 0.0670(12) 0.0674(12) 0.0756(13) -0.0277(10) -0.0263(11) -0.0069(10)
C54 0.0636(12) 0.0768(13) 0.0586(11) -0.0116(10) -0.0291(9) -0.0174(10)
C55 0.0859(15) 0.0577(11) 0.0786(14) -0.0107(10) -0.0502(13) -0.0112(11)
C56 0.0723(14) 0.0836(15) 0.0832(15) -0.0416(13) -0.0391(12) 0.0033(12)
C57 0.100(2) 0.210(4) 0.088(2) -0.067(2) 0.0073(17) -0.062(2)
C58 0.0923(19) 0.132(2) 0.0750(16) -0.0117(16) -0.0190(14) -0.0398(18)

loop_
_atom_type_symbol
_atom_type_description
_atom_type_scat_dispersion_real
_atom_type_scat_dispersion_imag
_atom_type_scat_source
C C 0.0033 0.0016 'International Tables Vol C Tables 4.2.6.8 and 6.1.1.4'
H H 0.0000 0.0000 'International Tables Vol C Tables 4.2.6.8 and 6.1.1.4'
O O 0.0106 0.0060 'International Tables Vol C Tables 4.2.6.8 and 6.1.1.4'
Cl Cl 0.1484 0.1585 'International Tables Vol C Tables 4.2.6.8 and 6.1.1.4'

loop_
_geom_angle_atom_site_label_1
_geom_angle_atom_site_label_2
_geom_angle_atom_site_label_3
_geom_angle
_geom_angle_site_symmetry_1
_geom_angle_site_symmetry_3
_geom_angle_publ_flag
C1 O1 H1 109.5 . . ?
O1 C1 C11 105.85(11) . . ?
O1 C1 C21 109.22(12) . . ?
C11 C1 C21 108.91(12) . . ?
O1 C1 C2 111.41(12) . . ?
C11 C1 C2 111.68(12) . . ?
C21 C1 C2 109.67(12) . . ?
C4 C2 C1 114.02(12) . . ?
C4 C2 C3 108.49(12) . . ?
C1 C2 C3 113.38(12) . . ?
C4 C2 H2 106.8 . . ?
C1 C2 H2 106.8 . . ?
C3 C2 H2 106.8 . . ?
C31 C3 C41 106.70(13) . . ?
C31 C3 C2 109.06(12) . . ?
C41 C3 C2 104.56(12) . . ?
C31 C3 H3 112.0 . . ?
C41 C3 H3 112.0 . . ?
C2 C3 H3 112.0 . . ?
C2 C4 C5 110.17(12) . . ?
C2 C4 H4A 109.6 . . ?
C5 C4 H4A 109.6 . . ?
C2 C4 H4B 109.6 . . ?
C5 C4 H4B 109.6 . . ?
H4A C4 H4B 108.1 . . ?
C42 C5 C32 107.03(14) . . ?
C42 C5 C4 107.62(13) . . ?
C32 C5 C4 105.89(14) . . ?
C42 C5 H5 112.0 . . ?
C32 C5 H5 112.0 . . ?
C4 C5 H5 112.0 . . ?
C16 C11 C12 118.06(14) . . ?
C16 C11 C1 119.45(13) . . ?
C12 C11 C1 122.46(13) . . ?
C13 C12 C11 121.25(15) . . ?
C13 C12 H12 119.4 . . ?
C11 C12 H12 119.4 . . ?
C14 C13 C12 119.12(15) . . ?
C14 C13 H13 120.4 . . ?
C12 C13 H13 120.4 . . ?
C13 C14 C15 121.11(15) . . ?
C13 C14 Cl1 119.53(13) . . ?
C15 C14 Cl1 119.37(13) . . ?
C14 C15 C16 119.36(15) . . ?
C14 C15 H15 120.3 . . ?
C16 C15 H15 120.3 . . ?
C15 C16 C11 121.10(15) . . ?
C15 C16 H16 119.5 . . ?
C11 C16 H16 119.5 . . ?
C22 C21 C26 117.31(16) . . ?
C22 C21 C1 121.05(14) . . ?
C26 C21 C1 121.64(14) . . ?
C21 C22 C23 121.82(16) . . ?
C21 C22 H22 119.1 . . ?
C23 C22 H22 119.1 . . ?
C24 C23 C22 119.27(18) . . ?
C24 C23 H23 120.4 . . ?
C22 C23 H23 120.4 . . ?
C25 C24 C23 120.45(17) . . ?
C25 C24 Cl2 119.73(15) . . ?
C23 C24 Cl2 119.81(16) . . ?
C24 C25 C26 119.85(17) . . ?
C24 C25 H25 120.1 . . ?
C26 C25 H25 120.1 . . ?
C21 C26 C25 121.29(17) . . ?
C21 C26 H26 119.4 . . ?
C25 C26 H26 119.4 . . ?
C36 C31 C32 120.44(17) . . ?
C36 C31 C3 126.45(17) . . ?
C32 C31 C3 113.11(14) . . ?
C33 C32 C31 119.82(19) . . ?
C33 C32 C5 126.70(18) . . ?
C31 C32 C5 113.48(14) . . ?
C34 C33 C32 119.7(2) . . ?
C34 C33 H33 120.2 . . ?
C32 C33 H33 120.2 . . ?
C35 C34 C33 120.82(19) . . ?
C35 C34 H34 119.6 . . ?
C33 C34 H34 119.6 . . ?
C34 C35 C36 120.6(2) . . ?
C34 C35 H35 119.7 . . ?
C36 C35 H35 119.7 . . ?
C35 C36 C31 118.6(2) . . ?
C35 C36 H36 120.7 . . ?
C31 C36 H36 120.7 . . ?
C46 C41 C42 119.79(16) . . ?
C46 C41 C3 126.71(15) . . ?
C42 C41 C3 113.48(14) . . ?
C43 C42 C41 120.10(16) . . ?
C43 C42 C5 127.06(16) . . ?
C41 C42 C5 112.84(15) . . ?
C44 C43 C42 119.64(18) . . ?
C44 C43 H43 120.2 . . ?
C42 C43 H43 120.2 . . ?
C45 C44 C43 120.10(18) . . ?
C45 C44 H44 119.9 . . ?
C43 C44 H44 119.9 . . ?
C44 C45 C46 120.89(18) . . ?
C44 C45 H45 119.6 . . ?
C46 C45 H45 119.6 . . ?
C41 C46 C45 119.46(18) . . ?
C41 C46 H46 120.3 . . ?
C45 C46 H46 120.3 . . ?
C52 C51 C56 117.4(2) . . ?
C52 C51 C57 121.4(3) . . ?
C56 C51 C57 121.3(3) . . ?
C51 C52 C53 121.7(2) . . ?
C51 C52 H52 119.2 . . ?
C53 C52 H52 119.2 . . ?
C52 C53 C54 120.9(2) . . ?
C52 C53 H53 119.5 . . ?
C54 C53 H53 119.5 . . ?
C53 C54 C55 117.1(2) . . ?
C53 C54 C58 121.0(2) . . ?
C55 C54 C58 121.9(2) . . ?
C56 C55 C54 121.6(2) . . ?
C56 C55 H55 119.2 . . ?
C54 C55 H55 119.2 . . ?
C55 C56 C51 121.3(2) . . ?
C55 C56 H56 119.4 . . ?
C51 C56 H56 119.4 . . ?
C51 C57 H57A 109.5 . . ?
C51 C57 H57B 109.5 . . ?
H57A C57 H57B 109.5 . . ?
C51 C57 H57C 109.5 . . ?
H57A C57 H57C 109.5 . . ?
H57B C57 H57C 109.5 . . ?
C54 C58 H58A 109.5 . . ?
C54 C58 H58B 109.5 . . ?
H58A C58 H58B 109.5 . . ?
C54 C58 H58C 109.5 . . ?
H58A C58 H58C 109.5 . . ?
H58B C58 H58C 109.5 . . ?

loop_
_geom_bond_atom_site_label_1
_geom_bond_atom_site_label_2
_geom_bond_distance
_geom_bond_site_symmetry_2
_geom_bond_publ_flag
Cl1 C14 1.7372(16) . ?
Cl2 C24 1.7401(19) . ?
O1 C1 1.4266(17) . ?
O1 H1 0.8200 . ?
C1 C11 1.536(2) . ?
C1 C21 1.540(2) . ?
C1 C2 1.550(2) . ?
C2 C4 1.549(2) . ?
C2 C3 1.569(2) . ?
C2 H2 0.9800 . ?
C3 C31 1.513(2) . ?
C3 C41 1.517(2) . ?
C3 H3 0.9800 . ?
C4 C5 1.556(2) . ?
C4 H4A 0.9700 . ?
C4 H4B 0.9700 . ?
C5 C42 1.509(2) . ?
C5 C32 1.510(3) . ?
C5 H5 0.9800 . ?
C11 C16 1.389(2) . ?
C11 C12 1.391(2) . ?
C12 C13 1.384(2) . ?
C12 H12 0.9300 . ?
C13 C14 1.374(2) . ?
C13 H13 0.9300 . ?
C14 C15 1.374(2) . ?
C15 C16 1.383(2) . ?
C15 H15 0.9300 . ?
C16 H16 0.9300 . ?
C21 C22 1.380(2) . ?
C21 C26 1.381(2) . ?
C22 C23 1.382(2) . ?
C22 H22 0.9300 . ?
C23 C24 1.368(3) . ?
C23 H23 0.9300 . ?
C24 C25 1.360(3) . ?
C25 C26 1.385(3) . ?
C25 H25 0.9300 . ?
C26 H26 0.9300 . ?
C31 C36 1.393(2) . ?
C31 C32 1.395(3) . ?
C32 C33 1.382(2) . ?
C33 C34 1.380(4) . ?
C33 H33 0.9300 . ?
C34 C35 1.372(4) . ?
C34 H34 0.9300 . ?
C35 C36 1.392(3) . ?
C35 H35 0.9300 . ?
C36 H36 0.9300 . ?
C41 C46 1.380(2) . ?
C41 C42 1.400(2) . ?
C42 C43 1.387(3) . ?
C43 C44 1.382(3) . ?
C43 H43 0.9300 . ?
C44 C45 1.376(3) . ?
C44 H44 0.9300 . ?
C45 C46 1.389(3) . ?
C45 H45 0.9300 . ?
C46 H46 0.9300 . ?
C51 C52 1.373(3) . ?
C51 C56 1.375(3) . ?
C51 C57 1.509(3) . ?
C52 C53 1.377(3) . ?
C52 H52 0.9300 . ?
C53 C54 1.378(3) . ?
C53 H53 0.9300 . ?
C54 C55 1.383(3) . ?
C54 C58 1.511(3) . ?
C55 C56 1.367(3) . ?
C55 H55 0.9300 . ?
C56 H56 0.9300 . ?
C57 H57A 0.9600 . ?
C57 H57B 0.9600 . ?
C57 H57C 0.9600 . ?
C58 H58A 0.9600 . ?
C58 H58B 0.9600 . ?
C58 H58C 0.9600 . ?

loop_
_geom_hbond_atom_site_label_D
_geom_hbond_atom_site_label_H
_geom_hbond_atom_site_label_A
_geom_hbond_distance_DH
_geom_hbond_distance_HA
_geom_hbond_distance_DA
_geom_hbond_angle_DHA
_geom_hbond_site_symmetry_A
_geom_hbond_publ_flag
C16 H16 O1 0.93 2.31 2.663(2) 102 . yes
C26 H26 O1 0.93 2.37 2.740(2) 103 . yes

loop_
_geom_torsion_atom_site_label_1
_geom_torsion_atom_site_label_2
_geom_torsion_atom_site_label_3
_geom_torsion_atom_site_label_4
_geom_torsion
_geom_torsion_site_symmetry_1
_geom_torsion_site_symmetry_2
_geom_torsion_site_symmetry_3
_geom_torsion_site_symmetry_4
_geom_torsion_publ_flag
O1 C1 C2 C4 -63.75(16) . . . . ?
C11 C1 C2 C4 54.38(16) . . . . ?
C21 C1 C2 C4 175.21(12) . . . . ?
O1 C1 C2 C3 61.07(16) . . . . ?
C11 C1 C2 C3 179.20(11) . . . . ?
C21 C1 C2 C3 -59.97(15) . . . . ?
C4 C2 C3 C31 51.38(17) . . . . ?
C1 C2 C3 C31 -76.37(16) . . . . ?
C4 C2 C3 C41 -62.43(15) . . . . ?
C1 C2 C3 C41 169.82(11) . . . . ?
C1 C2 C4 C5 134.57(14) . . . . ?
C3 C2 C4 C5 7.19(17) . . . . ?
C2 C4 C5 C42 52.49(18) . . . . ?
C2 C4 C5 C32 -61.71(16) . . . . ?
O1 C1 C11 C16 -22.93(19) . . . . ?
C21 C1 C11 C16 94.39(16) . . . . ?
C2 C1 C11 C16 -144.34(14) . . . . ?
O1 C1 C11 C12 159.13(14) . . . . ?
C21 C1 C11 C12 -83.55(17) . . . . ?
C2 C1 C11 C12 37.72(19) . . . . ?
C16 C11 C12 C13 -0.3(2) . . . . ?
C1 C11 C12 C13 177.65(14) . . . . ?
C11 C12 C13 C14 0.2(2) . . . . ?
C12 C13 C14 C15 0.0(2) . . . . ?
C12 C13 C14 Cl1 179.67(13) . . . . ?
C13 C14 C15 C16 -0.1(3) . . . . ?
Cl1 C14 C15 C16 -179.72(13) . . . . ?
C14 C15 C16 C11 -0.1(3) . . . . ?
C12 C11 C16 C15 0.3(2) . . . . ?
C1 C11 C16 C15 -177.76(15) . . . . ?
O1 C1 C21 C22 178.65(15) . . . . ?
C11 C1 C21 C22 63.49(19) . . . . ?
C2 C1 C21 C22 -59.00(19) . . . . ?
O1 C1 C21 C26 -2.0(2) . . . . ?
C11 C1 C21 C26 -117.20(17) . . . . ?
C2 C1 C21 C26 120.31(17) . . . . ?
C26 C21 C22 C23 -0.2(3) . . . . ?
C1 C21 C22 C23 179.15(17) . . . . ?
C21 C22 C23 C24 0.9(3) . . . . ?
C22 C23 C24 C25 -1.2(3) . . . . ?
C22 C23 C24 Cl2 177.81(16) . . . . ?
C23 C24 C25 C26 0.7(3) . . . . ?
Cl2 C24 C25 C26 -178.30(17) . . . . ?
C22 C21 C26 C25 -0.3(3) . . . . ?
C1 C21 C26 C25 -179.65(18) . . . . ?
C24 C25 C26 C21 0.1(3) . . . . ?
C41 C3 C31 C36 -126.15(17) . . . . ?
C2 C3 C31 C36 121.44(17) . . . . ?
C41 C3 C31 C32 53.72(17) . . . . ?
C2 C3 C31 C32 -58.69(17) . . . . ?
C36 C31 C32 C33 0.5(2) . . . . ?
C3 C31 C32 C33 -179.34(15) . . . . ?
C36 C31 C32 C5 -178.98(15) . . . . ?
C3 C31 C32 C5 1.1(2) . . . . ?
C42 C5 C32 C33 124.88(18) . . . . ?
C4 C5 C32 C33 -120.51(18) . . . . ?
C42 C5 C32 C31 -55.64(18) . . . . ?
C4 C5 C32 C31 58.96(17) . . . . ?
C31 C32 C33 C34 -0.6(3) . . . . ?
C5 C32 C33 C34 178.87(18) . . . . ?
C32 C33 C34 C35 0.2(3) . . . . ?
C33 C34 C35 C36 0.1(3) . . . . ?
C34 C35 C36 C31 -0.2(3) . . . . ?
C32 C31 C36 C35 -0.2(3) . . . . ?
C3 C31 C36 C35 179.70(16) . . . . ?
C31 C3 C41 C46 125.90(17) . . . . ?
C2 C3 C41 C46 -118.62(16) . . . . ?
C31 C3 C41 C42 -55.17(16) . . . . ?
C2 C3 C41 C42 60.31(16) . . . . ?
C46 C41 C42 C43 0.1(2) . . . . ?
C3 C41 C42 C43 -178.90(14) . . . . ?
C46 C41 C42 C5 -179.90(14) . . . . ?
C3 C41 C42 C5 1.08(18) . . . . ?
C32 C5 C42 C43 -125.98(18) . . . . ?
C4 C5 C42 C43 120.58(18) . . . . ?
C32 C5 C42 C41 54.04(17) . . . . ?
C4 C5 C42 C41 -59.39(18) . . . . ?
C41 C42 C43 C44 -0.5(2) . . . . ?
C5 C42 C43 C44 179.48(16) . . . . ?
C42 C43 C44 C45 0.6(3) . . . . ?
C43 C44 C45 C46 -0.2(3) . . . . ?
C42 C41 C46 C45 0.3(2) . . . . ?
C3 C41 C46 C45 179.17(15) . . . . ?
C44 C45 C46 C41 -0.3(3) . . . . ?
C56 C51 C52 C53 -0.2(3) . . . . ?
C57 C51 C52 C53 -179.3(2) . . . . ?
C51 C52 C53 C54 0.8(3) . . . . ?
C52 C53 C54 C55 -0.7(3) . . . . ?
C52 C53 C54 C58 177.9(2) . . . . ?
C53 C54 C55 C56 -0.2(3) . . . . ?
C58 C54 C55 C56 -178.7(2) . . . . ?
C54 C55 C56 C51 0.8(3) . . . . ?
C52 C51 C56 C55 -0.6(3) . . . . ?
C57 C51 C56 C55 178.5(2) . . . . ?
